data_4073193
loop_
_publ_author_name
'Nemykin, Victor N.'
'Maximov, Alexander Y.'
'Koposov, Alexey Y.'

_publ_section_title
;
 Mercury-Free Preparation, Characterization, and Molecular Structure of
 Tricyanovinylferrocene Using an Unusual Reaction between Ferrocene and
 Tetracyanoethylene
;
_journal_issue 13
_journal_name_full Organometallics
_journal_page_first 3138
_journal_paper_doi 10.1021/om070160k
_journal_volume 26
_journal_year 2007
_chemical_absolute_configuration ad
_chemical_formula_moiety 'C11 H9 Fe1 N1'
_chemical_formula_sum 'C11 H9 Fe N'
_chemical_formula_weight 211.05
_space_group_IT_number 19
_symmetry_cell_setting orthorhombic
_symmetry_space_group_name_Hall 'P 2ac 2ab'
_symmetry_space_group_name_H-M 'P 21 21 21'
_atom_sites_solution_hydrogens geom
_atom_sites_solution_primary direct
_audit_creation_date 06-01-09
_audit_creation_method CRYSTALS_ver_12.39
_cell_angle_alpha 90
_cell_angle_beta 90
_cell_angle_gamma 90
_cell_formula_units_Z 4
_cell_length_a 7.6320(15)
_cell_length_b 10.454(2)
_cell_length_c 11.228(2)
_cell_measurement_reflns_used 25
_cell_measurement_temperature 293
_cell_measurement_theta_max 18
_cell_measurement_theta_min 15
_cell_volume 895.8(3)
_computing_cell_refinement 'Win AFC'
_computing_data_collection 'Rigaku AFC-7R'
_computing_data_reduction 'TeXsan 10.3b'
_computing_molecular_graphics 'CAMERON (Watkin et al 1996)'
_computing_publication_material 'CRYSTALS (Betteridge et al 2003)'
_computing_structure_refinement 'CRYSTALS (Betteridge et al 2003)'
_computing_structure_solution 'SIR92 (Altomare et al, 1994)'
_diffrn_ambient_temperature 293
_diffrn_measured_fraction_theta_full 1.000
_diffrn_measured_fraction_theta_max 1.000
_diffrn_measurement_device_type 'Rigaku AFC-7R'
_diffrn_measurement_method \w/2\q
_diffrn_radiation_monochromator graphite
_diffrn_radiation_type 'Mo K\a'
_diffrn_radiation_wavelength 0.71073
_diffrn_reflns_av_R_equivalents 0.000
_diffrn_reflns_limit_h_max 10
_diffrn_reflns_limit_h_min -5
_diffrn_reflns_limit_k_max 14
_diffrn_reflns_limit_k_min 0
_diffrn_reflns_limit_l_max 15
_diffrn_reflns_limit_l_min 0
_diffrn_reflns_number 1659
_diffrn_reflns_theta_full 30.002
_diffrn_reflns_theta_max 30.002
_diffrn_reflns_theta_min 2.662
_diffrn_standards_decay_% 8.50
_diffrn_standards_interval_count 150
_diffrn_standards_number 3
_exptl_absorpt_coefficient_mu 1.626
_exptl_absorpt_correction_T_max 0.63
_exptl_absorpt_correction_T_min 0.46
_exptl_absorpt_correction_type psi-scan
_exptl_absorpt_process_details
; 
 Azimutal absorption correction (North et al, 1968) 
;
_exptl_crystal_colour orange
_exptl_crystal_density_diffrn 1.565
_exptl_crystal_description block
_exptl_crystal_F_000 432
_exptl_crystal_size_max 0.49
_exptl_crystal_size_mid 0.41
_exptl_crystal_size_min 0.28
_refine_diff_density_max 0.37
_refine_diff_density_min -0.28
_refine_ls_abs_structure_details 'Flack, 130 Friedel-pairs'
_refine_ls_abs_structure_Flack 0.04(2)
_refine_ls_extinction_method None
_refine_ls_goodness_of_fit_ref 0.9419
_refine_ls_hydrogen_treatment refxyz
_refine_ls_matrix_type full
_refine_ls_number_parameters 146
_refine_ls_number_reflns 1511
_refine_ls_number_restraints 36
_refine_ls_R_factor_all 0.0287
_refine_ls_R_factor_gt 0.0254
_refine_ls_shift/su_max 0.000307
_refine_ls_structure_factor_coef Fsqd
_refine_ls_weighting_details
;
 p=P(6)*max(Fo^2^,0) + (1-P(6))Fc^2^ 
 Method = SHELXL 97 (Sheldrick, 1997) 
 W = 1. / [Sigma^2^(F*)+(P(1)p)^2^+P(2)p+P(4)+P(5)Sin(theta) ] 
 P(i) are: 
 0.372E-01 0.335 0.00 0.00 0.00 0.333 
;
_refine_ls_weighting_scheme calc
_refine_ls_wR_factor_all 0.0622
_refine_ls_wR_factor_gt 0.0607
_refine_ls_wR_factor_ref 0.0607
_reflns_limit_h_max 10
_reflns_limit_h_min -5
_reflns_limit_k_max 14
_reflns_limit_k_min 0
_reflns_limit_l_max 15
_reflns_limit_l_min 0
_reflns_number_gt 1511
_reflns_number_total 1641
_reflns_threshold_expression I>3.00u(I)
_oxford_diffrn_Wilson_B_factor 0.00
_oxford_diffrn_Wilson_scale 0.00
_oxford_refine_ls_scale 0.5979(11)
_oxford_structure_analysis_title 'new in P2(1)2(1)2(1)'
_cod_data_source_file om070160k-file002.cif
_cod_data_source_block CRYSTALS_cif
_cod_depositor_comments
;
The following automatic conversions were performed:

'_symmetry_cell_setting' value 'Orthorhombic' changed to
'orthorhombic' according to
/home/saulius/struct/CIF-dictionaries/cif_core.dic dictionary named
'cif_core.dic' version 2.4.1 from 2010-06-29.

Automatic conversion script
Id: cif_fix_values 1715 2011-07-08 13:25:40Z adriana 
;
_cod_original_sg_symbol_H-M 'P 21 21 21 '
_cod_original_formula_sum 'C11 H9 Fe1 N1'
_cod_database_code 4073193

loop_
_symmetry_equiv_pos_as_xyz
x,y,z
x+1/2,-y+1/2,-z
-x,y+1/2,-z+1/2
-x+1/2,-y,z+1/2

loop_
_atom_site_label
_atom_site_type_symbol
_atom_site_fract_x
_atom_site_fract_y
_atom_site_fract_z
_atom_site_U_iso_or_equiv
_atom_site_occupancy
_atom_site_adp_type
_atom_site_refinement_flags_posn
Fe1 Fe 0.26185(4) 0.11239(3) 0.20325(3) 0.0341 1.0000 Uani D
C2 C 0.3744(3) 0.2661(2) 0.2805(2) 0.0401 1.0000 Uani D
C3 C 0.2970(4) 0.3017(2) 0.1700(2) 0.0467 1.0000 Uani D
C4 C 0.3795(4) 0.2297(3) 0.0800(2) 0.0521 1.0000 Uani D
C5 C 0.5054(4) 0.1484(3) 0.1332(3) 0.0523 1.0000 Uani D
C6 C 0.5037(4) 0.1692(3) 0.2581(3) 0.0461 1.0000 Uani D
C7 C 0.0942(4) 0.0346(3) 0.3238(3) 0.0559 1.0000 Uani D
C8 C 0.0009(4) 0.0811(3) 0.2244(4) 0.0652 1.0000 Uani D
C9 C 0.0625(4) 0.0153(3) 0.1235(3) 0.0610 1.0000 Uani D
C10 C 0.1924(4) -0.0703(3) 0.1606(3) 0.0547 1.0000 Uani D
C11 C 0.2128(4) -0.0587(3) 0.2842(3) 0.0526 1.0000 Uani D
C12 C 0.3246(4) 0.3143(3) 0.3950(2) 0.0472 1.0000 Uani .
N13 N 0.2856(4) 0.3536(3) 0.4858(2) 0.0633 1.0000 Uani .
H31 H 0.207(3) 0.3613(19) 0.1618(16) 0.0561 1.0000 Uiso D
H41 H 0.352(3) 0.236(2) -0.0008(16) 0.0636 1.0000 Uiso D
H51 H 0.576(3) 0.0893(19) 0.0934(16) 0.0640 1.0000 Uiso D
H61 H 0.572(3) 0.1303(19) 0.3153(15) 0.0553 1.0000 Uiso D
H71 H 0.080(3) 0.062(2) 0.4008(16) 0.0666 1.0000 Uiso D
H81 H -0.082(3) 0.145(2) 0.2233(17) 0.0772 1.0000 Uiso D
H91 H 0.027(3) 0.029(2) 0.0452(16) 0.0718 1.0000 Uiso D
H101 H 0.260(3) -0.1249(19) 0.1119(16) 0.0654 1.0000 Uiso D
H111 H 0.294(3) -0.1046(19) 0.3313(16) 0.0632 1.0000 Uiso D

loop_
_atom_site_aniso_label
_atom_site_aniso_U_11
_atom_site_aniso_U_22
_atom_site_aniso_U_33
_atom_site_aniso_U_23
_atom_site_aniso_U_13
_atom_site_aniso_U_12
Fe1 0.03061(14) 0.03267(14) 0.03890(16) -0.00125(13) 0.00006(15) -0.00229(13)
C2 0.0390(12) 0.0382(12) 0.0430(13) -0.0017(10) -0.0019(11) -0.0063(10)
C3 0.0566(16) 0.0349(11) 0.0486(13) 0.0049(10) -0.0032(12) -0.0034(11)
C4 0.0664(18) 0.0481(15) 0.0417(13) 0.0017(12) 0.0092(14) -0.0141(14)
C5 0.0433(15) 0.0500(15) 0.0637(18) -0.0051(14) 0.0178(14) -0.0107(13)
C6 0.0317(11) 0.0467(14) 0.0599(16) -0.0010(14) -0.0030(11) -0.0040(12)
C7 0.0525(16) 0.0610(17) 0.0541(16) -0.0061(14) 0.0172(14) -0.0161(14)
C8 0.0307(11) 0.0562(17) 0.109(3) -0.0048(19) 0.0051(17) -0.0032(11)
C9 0.0574(18) 0.0617(19) 0.0641(19) -0.0001(16) -0.0163(16) -0.0207(16)
C10 0.0623(19) 0.0398(13) 0.0620(17) -0.0107(13) 0.0071(15) -0.0112(13)
C11 0.0522(16) 0.0440(13) 0.0615(16) 0.0114(12) 0.0035(15) -0.0071(12)
C12 0.0470(14) 0.0455(14) 0.0492(14) -0.0036(12) -0.0056(13) -0.0090(12)
N13 0.0692(17) 0.0694(16) 0.0511(13) -0.0110(12) -0.0011(13) -0.0055(15)

loop_
_atom_type_symbol
_atom_type_scat_dispersion_real
_atom_type_scat_dispersion_imag
_atom_type_scat_Cromer_Mann_a1
_atom_type_scat_Cromer_Mann_b1
_atom_type_scat_Cromer_Mann_a2
_atom_type_scat_Cromer_Mann_b2
_atom_type_scat_Cromer_Mann_a3
_atom_type_scat_Cromer_Mann_b3
_atom_type_scat_Cromer_Mann_a4
_atom_type_scat_Cromer_Mann_b4
_atom_type_scat_Cromer_Mann_c
_atom_type_scat_source
C 0.0033 0.0016 2.3100 20.8439 1.0200 10.2075 1.5886 0.5687 0.8650 51.6512 0.2156 'International Tables Vol C 4.2.6.8 and 6.1.1.4'
H 0.0000 0.0000 0.4930 10.5109 0.3229 26.1257 0.1402 3.1424 0.0408 57.7998 0.0030 'International Tables Vol C 4.2.6.8 and 6.1.1.4'
N 0.0061 0.0033 12.2126 0.0057 3.1322 9.8933 2.0125 28.9975 1.1663 0.5826 -11.5290 'International Tables Vol C 4.2.6.8 and 6.1.1.4'
Fe 0.3463 0.8444 11.7695 4.7611 7.3573 0.3072 3.5222 15.3535 2.3045 76.8805 1.0369 'International Tables Vol C 4.2.6.8 and 6.1.1.4'

loop_
_geom_angle_atom_site_label_1
_geom_angle_atom_site_label_2
_geom_angle_atom_site_label_3
_geom_angle
_geom_angle_publ_flag
C2 Fe1 C3 41.16(10) yes
C2 Fe1 C4 68.19(11) yes
C3 Fe1 C4 40.34(11) yes
C2 Fe1 C5 68.48(11) yes
C3 Fe1 C5 68.38(13) yes
C4 Fe1 C5 40.28(12) yes
C2 Fe1 C6 41.50(11) yes
C3 Fe1 C6 69.60(12) yes
C4 Fe1 C6 68.48(13) yes
C5 Fe1 C6 40.63(11) yes
C2 Fe1 C7 107.48(12) yes
C3 Fe1 C7 126.52(13) yes
C4 Fe1 C7 164.19(13) yes
C5 Fe1 C7 153.96(13) yes
C6 Fe1 C7 119.10(13) yes
C2 Fe1 C8 119.69(13) yes
C3 Fe1 C8 107.91(13) yes
C4 Fe1 C8 127.08(15) yes
C5 Fe1 C8 164.05(15) yes
C6 Fe1 C8 154.26(14) yes
C2 Fe1 C9 154.70(13) yes
C3 Fe1 C9 120.23(13) yes
C4 Fe1 C9 109.13(14) yes
C5 Fe1 C9 126.81(14) yes
C6 Fe1 C9 163.03(14) yes
C2 Fe1 C10 163.21(12) yes
C3 Fe1 C10 154.63(13) yes
C4 Fe1 C10 120.94(12) yes
C5 Fe1 C10 108.49(13) yes
C6 Fe1 C10 125.48(13) yes
C2 Fe1 C11 125.78(12) yes
C3 Fe1 C11 163.68(11) yes
C4 Fe1 C11 154.51(12) yes
C5 Fe1 C11 119.83(13) yes
C6 Fe1 C11 106.72(13) yes
C7 Fe1 C8 40.61(14) yes
C7 Fe1 C9 67.87(14) yes
C8 Fe1 C9 40.45(14) yes
C7 Fe1 C10 67.54(13) yes
C8 Fe1 C10 67.78(13) yes
C9 Fe1 C10 40.14(13) yes
C7 Fe1 C11 40.30(12) yes
C8 Fe1 C11 68.10(14) yes
C9 Fe1 C11 67.77(13) yes
C10 Fe1 C11 40.17(12) yes
Fe1 C2 C3 69.96(14) yes
Fe1 C2 C6 69.88(15) yes
C3 C2 C6 108.5(2) yes
Fe1 C2 C12 123.59(18) yes
C3 C2 C12 125.4(2) yes
C6 C2 C12 126.0(2) yes
C2 C3 Fe1 68.88(14) yes
C2 C3 C4 107.4(2) yes
Fe1 C3 C4 70.71(15) yes
C2 C3 H31 124.6(11) no
Fe1 C3 H31 124.8(14) no
C4 C3 H31 128.0(11) no
C3 C4 Fe1 68.95(15) yes
C3 C4 C5 108.8(2) yes
Fe1 C4 C5 69.80(16) yes
C3 C4 H41 124.2(12) no
Fe1 C4 H41 126.6(14) no
C5 C4 H41 127.0(12) no
C4 C5 Fe1 69.92(16) yes
C4 C5 C6 108.6(3) yes
Fe1 C5 C6 68.96(18) yes
C4 C5 H51 125.9(12) no
Fe1 C5 H51 125.6(14) no
C6 C5 H51 125.5(12) no
C2 C6 C5 106.7(3) yes
C2 C6 Fe1 68.63(15) yes
C5 C6 Fe1 70.40(19) yes
C2 C6 H61 125.3(11) no
C5 C6 H61 128.0(11) no
Fe1 C6 H61 126.6(14) no
Fe1 C7 C8 69.69(18) yes
Fe1 C7 C11 70.18(16) yes
C8 C7 C11 108.3(3) yes
Fe1 C7 H71 125.2(15) no
C8 C7 H71 125.3(12) no
C11 C7 H71 126.4(12) no
C7 C8 Fe1 69.69(17) yes
C7 C8 C9 107.5(3) yes
Fe1 C8 C9 69.94(18) yes
C7 C8 H81 127.4(12) no
Fe1 C8 H81 123.7(15) no
C9 C8 H81 125.1(12) no
C8 C9 Fe1 69.61(18) yes
C8 C9 C10 108.0(3) yes
Fe1 C9 C10 70.03(18) yes
C8 C9 H91 125.8(12) no
Fe1 C9 H91 123.9(15) no
C10 C9 H91 126.1(12) no
C9 C10 Fe1 69.83(17) yes
C9 C10 C11 108.6(3) yes
Fe1 C10 C11 69.98(17) yes
C9 C10 H101 127.0(11) no
Fe1 C10 H101 124.0(13) no
C11 C10 H101 124.4(12) no
C7 C11 C10 107.6(3) yes
C7 C11 Fe1 69.52(17) yes
C10 C11 Fe1 69.85(16) yes
C7 C11 H111 126.8(11) no
C10 C11 H111 125.6(11) no
Fe1 C11 H111 124.9(14) no
C2 C12 N13 179.4(3) yes

loop_
_geom_bond_atom_site_label_1
_geom_bond_atom_site_label_2
_geom_bond_distance
_geom_bond_publ_flag
Fe1 C2 2.018(2) yes
Fe1 C3 2.032(3) yes
Fe1 C4 2.055(3) yes
Fe1 C5 2.053(3) yes
Fe1 C6 2.034(3) yes
Fe1 C7 2.032(3) yes
Fe1 C8 2.032(3) yes
Fe1 C9 2.037(3) yes
Fe1 C10 2.039(3) yes
Fe1 C11 2.041(3) yes
C2 C3 1.424(3) yes
C2 C6 1.435(4) yes
C2 C12 1.432(4) yes
C3 C4 1.409(4) yes
C3 H31 0.933(17) no
C4 C5 1.414(4) yes
C4 H41 0.933(17) no
C5 C6 1.419(4) yes
C5 H51 0.932(17) no
C6 H61 0.923(16) no
C7 C8 1.410(5) yes
C7 C11 1.403(4) yes
C7 H71 0.918(17) no
C8 C9 1.407(5) yes
C8 H81 0.923(17) no
C9 C10 1.399(5) yes
C9 H91 0.932(17) no
C10 C11 1.401(4) yes
C10 H101 0.945(17) no
C11 H111 0.946(17) no
C12 N13 1.139(3) yes
